data_7157824
loop_
_publ_author_name
'De Abreu, Maxime'
'Tang, Yue'
'Brachet, Etienne'
'Selkti, Mohamed'
'Michelet, V\'eronique'
'Belmont, Philippe'

_publ_section_title
;
 Silver-catalyzed tandem cycloisomerization/hydroarylation reactions and
 mechanistic investigations for an efficient access to
 1,2-dihydroisoquinolines.
;
_journal_issue 5
_journal_name_full 'Organic &amp; biomolecular chemistry'
_journal_page_first 1037
_journal_page_last 1046
_journal_paper_doi 10.1039/d0ob02197k
_journal_volume 19
_journal_year 2021
_chemical_formula_sum 'C23 H18 F3 N O4 S'
_chemical_formula_weight 461.44
_space_group_crystal_system monoclinic
_space_group_IT_number 15
_space_group_name_Hall '-C 2yc'
_space_group_name_H-M_alt 'C 1 2/c 1'
_atom_sites_solution_hydrogens geom
_audit_creation_method SHELXL-2018/3
_audit_update_record
;
2020-12-04 deposited with the CCDC.	2020-12-18 downloaded from the CCDC.
;
_cell_angle_alpha 90
_cell_angle_beta 112.464(3)
_cell_angle_gamma 90
_cell_formula_units_Z 8
_cell_length_a 23.825(2)
_cell_length_b 14.2553(12)
_cell_length_c 13.0345(12)
_cell_measurement_reflns_used 9902
_cell_measurement_temperature 100(2)
_cell_measurement_theta_max 31.62
_cell_measurement_theta_min 2.64
_cell_volume 4091.0(6)
_computing_cell_refinement 'Bruker SAINT'
_computing_data_collection 'Bruker APEX2'
_computing_data_reduction 'Bruker SAINT'
_computing_structure_refinement 'SHELXL-2018/3 (Sheldrick, 2018)'
_computing_structure_solution 'SHELXS-97 (Sheldrick 2008)'
_diffrn_ambient_temperature 100(2)
_diffrn_measured_fraction_theta_full 0.999
_diffrn_measured_fraction_theta_max 0.995
_diffrn_measurement_device_type 'Bruker VENTURE PHOTON100 CMOS'
_diffrn_measurement_method '\f and \w scans'
_diffrn_radiation_type MoK\a
_diffrn_radiation_wavelength 0.71073
_diffrn_reflns_av_R_equivalents 0.2816
_diffrn_reflns_av_unetI/netI 0.1850
_diffrn_reflns_Laue_measured_fraction_full 0.999
_diffrn_reflns_Laue_measured_fraction_max 0.995
_diffrn_reflns_limit_h_max 36
_diffrn_reflns_limit_h_min -36
_diffrn_reflns_limit_k_max 21
_diffrn_reflns_limit_k_min -21
_diffrn_reflns_limit_l_max 19
_diffrn_reflns_limit_l_min -19
_diffrn_reflns_number 95674
_diffrn_reflns_point_group_measured_fraction_full 0.999
_diffrn_reflns_point_group_measured_fraction_max 0.995
_diffrn_reflns_theta_full 25.000
_diffrn_reflns_theta_max 32.711
_diffrn_reflns_theta_min 2.135
_exptl_absorpt_coefficient_mu 0.214
_exptl_absorpt_correction_T_max 0.9464
_exptl_absorpt_correction_T_min 0.8841
_exptl_absorpt_correction_type multi-scan
_exptl_crystal_colour colourless
_exptl_crystal_density_diffrn 1.498
_exptl_crystal_description plate
_exptl_crystal_F_000 1904
_exptl_crystal_size_max 0.13
_exptl_crystal_size_mid 0.08
_exptl_crystal_size_min 0.015
_refine_diff_density_max 0.379
_refine_diff_density_min -0.573
_refine_diff_density_rms 0.102
_refine_ls_extinction_method none
_refine_ls_goodness_of_fit_ref 0.919
_refine_ls_hydrogen_treatment constr
_refine_ls_matrix_type full
_refine_ls_number_parameters 290
_refine_ls_number_reflns 7497
_refine_ls_number_restraints 0
_refine_ls_restrained_S_all 0.919
_refine_ls_R_factor_all 0.1366
_refine_ls_R_factor_gt 0.0516
_refine_ls_shift/su_max 0.000
_refine_ls_shift/su_mean 0.000
_refine_ls_structure_factor_coef Fsqd
_refine_ls_weighting_details 'w=1/[\s^2^(Fo^2^)+(0.0437P)^2^] where P=(Fo^2^+2Fc^2^)/3'
_refine_ls_weighting_scheme calc
_refine_ls_wR_factor_gt 0.0868
_refine_ls_wR_factor_ref 0.1072
_reflns_Friedel_coverage 0.000
_reflns_number_gt 3703
_reflns_number_total 7497
_reflns_threshold_expression 'I > 2\s(I)'
_cod_data_source_file d0ob02197k2.cif
_cod_data_source_block shelx
_cod_depositor_comments 'Adding full bibliography for 7157823--7157824.cif.'
_cod_original_cell_volume 4091.0(7)
_cod_original_sg_symbol_H-M 'C 2/c'
_cod_database_code 7157824
_shelx_shelxl_version_number 2018/3
_shelx_space_group_comment
;
The symmetry employed for this shelxl refinement is uniquely defined
by the following loop, which should always be used as a source of
symmetry information in preference to the above space-group names.
They are only intended as comments.
;
_shelx_estimated_absorpt_t_min 0.973
_shelx_estimated_absorpt_t_max 0.997

loop_
_space_group_symop_operation_xyz
'x, y, z'
'-x, y, -z+1/2'
'x+1/2, y+1/2, z'
'-x+1/2, y+1/2, -z+1/2'
'-x, -y, -z'
'x, -y, z-1/2'
'-x+1/2, -y+1/2, -z'
'x+1/2, -y+1/2, z-1/2'

loop_
_atom_site_label
_atom_site_type_symbol
_atom_site_fract_x
_atom_site_fract_y
_atom_site_fract_z
_atom_site_U_iso_or_equiv
_atom_site_adp_type
_atom_site_occupancy
_atom_site_site_symmetry_order
_atom_site_calc_flag
_atom_site_refinement_flags_posn
_atom_site_refinement_flags_adp
_atom_site_refinement_flags_occupancy
_atom_site_disorder_assembly
_atom_site_disorder_group
C1 C 0.36377(7) 0.87093(10) 0.17432(12) 0.0148(3) Uani 1 1 d . . . . .
H1 H 0.340326 0.818491 0.179265 0.018 Uiso 1 1 calc R U . . .
C2 C 0.39143(7) 0.87029(11) 0.09847(13) 0.0170(4) Uani 1 1 d . . . . .
H2 H 0.387312 0.817239 0.052038 0.020 Uiso 1 1 calc R U . . .
C3 C 0.42519(7) 0.94701(11) 0.09009(13) 0.0178(4) Uani 1 1 d . . . . .
H3 H 0.444329 0.946379 0.038138 0.021 Uiso 1 1 calc R U . . .
C4 C 0.43102(7) 1.02452(11) 0.15734(13) 0.0163(4) Uani 1 1 d . . . . .
H4 H 0.453701 1.077404 0.150852 0.020 Uiso 1 1 calc R U . . .
C5 C 0.40374(7) 1.02497(10) 0.23428(12) 0.0138(3) Uani 1 1 d . . . . .
H5 H 0.408109 1.078095 0.280705 0.017 Uiso 1 1 calc R U . . .
C6 C 0.37009(7) 0.94833(10) 0.24388(12) 0.0117(3) Uani 1 1 d . . . . .
C7 C 0.33835(7) 0.95475(10) 0.32199(12) 0.0115(3) Uani 1 1 d . . . . .
C8 C 0.30696(7) 1.03343(10) 0.32764(12) 0.0123(3) Uani 1 1 d . . . . .
H8 H 0.307316 1.086051 0.283171 0.015 Uiso 1 1 calc R U . . .
C9 C 0.27413(7) 1.03923(10) 0.39705(12) 0.0125(3) Uani 1 1 d . . . . .
C10 C 0.24217(7) 1.12029(11) 0.40606(13) 0.0155(4) Uani 1 1 d . . . . .
H10 H 0.243527 1.175587 0.366385 0.019 Uiso 1 1 calc R U . . .
C11 C 0.20921(7) 1.11886(11) 0.47222(13) 0.0194(4) Uani 1 1 d . . . . .
H11 H 0.187480 1.173334 0.477394 0.023 Uiso 1 1 calc R U . . .
C12 C 0.20701(8) 1.03782(11) 0.53282(13) 0.0188(4) Uani 1 1 d . . . . .
H12 H 0.183473 1.038075 0.577465 0.023 Uiso 1 1 calc R U . . .
C13 C 0.23840(7) 0.95923(11) 0.52771(13) 0.0159(4) Uani 1 1 d . . . . .
H13 H 0.237178 0.905092 0.569305 0.019 Uiso 1 1 calc R U . . .
C14 C 0.27267(7) 0.95876(10) 0.46036(12) 0.0121(3) Uani 1 1 d . . . . .
C15 C 0.30691(7) 0.88068(10) 0.45545(12) 0.0121(3) Uani 1 1 d . . . . .
H15 H 0.307512 0.827243 0.499408 0.014 Uiso 1 1 calc R U . . .
C16 C 0.37688(7) 0.79689(10) 0.39650(12) 0.0112(3) Uani 1 1 d . . . . .
C17 C 0.34926(7) 0.71102(10) 0.36067(12) 0.0136(3) Uani 1 1 d . . . . .
H17 H 0.306477 0.704577 0.337164 0.016 Uiso 1 1 calc R U . . .
C18 C 0.38495(7) 0.63459(10) 0.35961(13) 0.0155(3) Uani 1 1 d . . . . .
H18 H 0.366628 0.575438 0.333832 0.019 Uiso 1 1 calc R U . . .
C19 C 0.44771(7) 0.64459(10) 0.39638(13) 0.0149(3) Uani 1 1 d . . . . .
C20 C 0.47497(7) 0.73041(10) 0.43632(13) 0.0154(4) Uani 1 1 d . . . . .
H20 H 0.517912 0.736606 0.464186 0.018 Uiso 1 1 calc R U . . .
C21 C 0.43876(7) 0.80688(10) 0.43501(12) 0.0138(3) Uani 1 1 d . . . . .
H21 H 0.456808 0.866202 0.460787 0.017 Uiso 1 1 calc R U . . .
C22 C 0.54270(8) 0.57293(12) 0.41995(16) 0.0282(4) Uani 1 1 d . . . . .
H22A H 0.558851 0.512028 0.409514 0.042 Uiso 1 1 calc R U . . .
H22B H 0.561906 0.591673 0.498020 0.042 Uiso 1 1 calc R U . . .
H22C H 0.551357 0.620014 0.373197 0.042 Uiso 1 1 calc R U . . .
C23 C 0.40696(8) 0.31794(11) 0.22228(14) 0.0185(4) Uani 1 1 d . . . . .
N1 N 0.33890(6) 0.87899(8) 0.39057(10) 0.0106(3) Uani 1 1 d . . . . .
O1 O 0.47815(5) 0.56573(7) 0.38933(10) 0.0227(3) Uani 1 1 d . . . . .
O2 O 0.31863(6) 0.38782(8) 0.26342(9) 0.0269(3) Uani 1 1 d . . . . .
O3 O 0.30372(5) 0.23560(7) 0.17347(9) 0.0207(3) Uani 1 1 d . . . . .
O4 O 0.36937(5) 0.25009(8) 0.36738(9) 0.0262(3) Uani 1 1 d . . . . .
F1 F 0.43468(5) 0.23874(7) 0.21552(11) 0.0438(3) Uani 1 1 d . . . . .
F2 F 0.44774(5) 0.37268(7) 0.29486(9) 0.0360(3) Uani 1 1 d . . . . .
F3 F 0.38964(5) 0.35869(8) 0.12353(9) 0.0400(3) Uani 1 1 d . . . . .
S1 S 0.34253(2) 0.29580(3) 0.26147(3) 0.01470(10) Uani 1 1 d . . . . .

loop_
_atom_site_aniso_label
_atom_site_aniso_U_11
_atom_site_aniso_U_22
_atom_site_aniso_U_33
_atom_site_aniso_U_23
_atom_site_aniso_U_13
_atom_site_aniso_U_12
C1 0.0169(9) 0.0142(8) 0.0135(8) 0.0008(6) 0.0061(7) 0.0003(7)
C2 0.0206(10) 0.0181(8) 0.0118(8) -0.0016(7) 0.0058(7) 0.0057(7)
C3 0.0139(9) 0.0293(9) 0.0124(8) 0.0055(7) 0.0076(7) 0.0065(7)
C4 0.0130(9) 0.0194(8) 0.0166(8) 0.0059(7) 0.0058(7) 0.0007(7)
C5 0.0148(9) 0.0131(8) 0.0122(8) 0.0008(6) 0.0037(7) 0.0001(6)
C6 0.0108(8) 0.0143(8) 0.0095(7) 0.0022(6) 0.0035(6) 0.0042(6)
C7 0.0128(8) 0.0117(7) 0.0089(7) -0.0001(6) 0.0030(6) -0.0026(6)
C8 0.0129(9) 0.0123(7) 0.0113(8) 0.0009(6) 0.0043(7) -0.0003(6)
C9 0.0110(8) 0.0155(8) 0.0092(7) -0.0016(6) 0.0020(6) -0.0003(6)
C10 0.0154(9) 0.0161(8) 0.0129(8) 0.0004(6) 0.0033(7) 0.0040(7)
C11 0.0157(10) 0.0232(9) 0.0186(9) -0.0032(7) 0.0059(7) 0.0064(7)
C12 0.0139(9) 0.0298(9) 0.0147(8) -0.0032(7) 0.0075(7) 0.0002(7)
C13 0.0140(9) 0.0210(8) 0.0130(8) 0.0000(7) 0.0056(7) -0.0020(7)
C14 0.0102(8) 0.0158(8) 0.0093(7) -0.0027(6) 0.0025(6) -0.0011(6)
C15 0.0115(8) 0.0153(8) 0.0089(7) -0.0002(6) 0.0034(6) -0.0026(6)
C16 0.0153(9) 0.0102(7) 0.0089(7) 0.0016(6) 0.0054(6) 0.0030(6)
C17 0.0118(8) 0.0156(8) 0.0129(8) 0.0026(7) 0.0043(6) -0.0013(7)
C18 0.0181(9) 0.0114(7) 0.0164(8) 0.0003(6) 0.0058(7) -0.0010(7)
C19 0.0181(9) 0.0129(8) 0.0136(8) 0.0016(6) 0.0057(7) 0.0040(7)
C20 0.0115(9) 0.0190(8) 0.0148(8) 0.0001(7) 0.0042(7) 0.0001(6)
C21 0.0133(9) 0.0137(8) 0.0136(8) -0.0025(6) 0.0044(7) -0.0016(6)
C22 0.0183(10) 0.0262(10) 0.0390(11) -0.0032(9) 0.0097(9) 0.0081(8)
C23 0.0229(10) 0.0124(8) 0.0211(9) -0.0028(7) 0.0096(8) -0.0041(7)
N1 0.0110(7) 0.0111(6) 0.0091(6) 0.0000(5) 0.0030(5) 0.0007(5)
O1 0.0181(7) 0.0160(6) 0.0325(7) -0.0041(5) 0.0079(6) 0.0056(5)
O2 0.0323(8) 0.0256(7) 0.0242(7) -0.0047(5) 0.0124(6) 0.0107(6)
O3 0.0162(7) 0.0257(6) 0.0199(6) -0.0064(5) 0.0064(5) -0.0060(5)
O4 0.0254(7) 0.0331(7) 0.0168(6) 0.0099(5) 0.0043(5) -0.0060(6)
F1 0.0334(7) 0.0239(6) 0.0904(10) -0.0070(6) 0.0419(7) -0.0002(5)
F2 0.0311(7) 0.0419(7) 0.0368(7) -0.0147(5) 0.0150(5) -0.0230(5)
F3 0.0451(8) 0.0560(7) 0.0255(6) 0.0093(5) 0.0209(5) -0.0098(6)
S1 0.0152(2) 0.0174(2) 0.01178(19) 0.00053(17) 0.00543(16) 0.00035(17)

loop_
_atom_type_symbol
_atom_type_description
_atom_type_scat_dispersion_real
_atom_type_scat_dispersion_imag
_atom_type_scat_source
C C 0.0034 0.0017 'International Tables Vol C Tables 4.2.6.8 and 6.1.1.4'
H H 0.0000 0.0000 'International Tables Vol C Tables 4.2.6.8 and 6.1.1.4'
N N 0.0066 0.0034 'International Tables Vol C Tables 4.2.6.8 and 6.1.1.4'
O O 0.0114 0.0062 'International Tables Vol C Tables 4.2.6.8 and 6.1.1.4'
F F 0.0180 0.0106 'International Tables Vol C Tables 4.2.6.8 and 6.1.1.4'
S S 0.1265 0.1256 'International Tables Vol C Tables 4.2.6.8 and 6.1.1.4'

loop_
_geom_angle_atom_site_label_1
_geom_angle_atom_site_label_2
_geom_angle_atom_site_label_3
_geom_angle
_geom_angle_site_symmetry_1
_geom_angle_site_symmetry_3
_geom_angle_publ_flag
C2 C1 C6 120.40(15) . . ?
C2 C1 H1 119.8 . . ?
C6 C1 H1 119.8 . . ?
C1 C2 C3 120.05(15) . . ?
C1 C2 H2 120.0 . . ?
C3 C2 H2 120.0 . . ?
C4 C3 C2 120.04(15) . . ?
C4 C3 H3 120.0 . . ?
C2 C3 H3 120.0 . . ?
C3 C4 C5 120.00(15) . . ?
C3 C4 H4 120.0 . . ?
C5 C4 H4 120.0 . . ?
C4 C5 C6 120.48(15) . . ?
C4 C5 H5 119.8 . . ?
C6 C5 H5 119.8 . . ?
C5 C6 C1 119.00(15) . . ?
C5 C6 C7 118.43(13) . . ?
C1 C6 C7 122.40(14) . . ?
C8 C7 N1 118.13(14) . . ?
C8 C7 C6 121.36(13) . . ?
N1 C7 C6 120.51(13) . . ?
C7 C8 C9 122.25(14) . . ?
C7 C8 H8 118.9 . . ?
C9 C8 H8 118.9 . . ?
C8 C9 C10 123.45(14) . . ?
C8 C9 C14 117.97(13) . . ?
C10 C9 C14 118.57(14) . . ?
C11 C10 C9 119.77(15) . . ?
C11 C10 H10 120.1 . . ?
C9 C10 H10 120.1 . . ?
C10 C11 C12 121.14(15) . . ?
C10 C11 H11 119.4 . . ?
C12 C11 H11 119.4 . . ?
C13 C12 C11 120.46(16) . . ?
C13 C12 H12 119.8 . . ?
C11 C12 H12 119.8 . . ?
C12 C13 C14 119.60(15) . . ?
C12 C13 H13 120.2 . . ?
C14 C13 H13 120.2 . . ?
C15 C14 C13 121.36(14) . . ?
C15 C14 C9 118.20(14) . . ?
C13 C14 C9 120.43(14) . . ?
N1 C15 C14 121.84(14) . . ?
N1 C15 H15 119.1 . . ?
C14 C15 H15 119.1 . . ?
C21 C16 C17 121.45(14) . . ?
C21 C16 N1 119.53(13) . . ?
C17 C16 N1 119.01(13) . . ?
C16 C17 C18 118.97(15) . . ?
C16 C17 H17 120.5 . . ?
C18 C17 H17 120.5 . . ?
C17 C18 C19 119.91(14) . . ?
C17 C18 H18 120.0 . . ?
C19 C18 H18 120.0 . . ?
O1 C19 C20 124.62(15) . . ?
O1 C19 C18 114.99(14) . . ?
C20 C19 C18 120.39(14) . . ?
C21 C20 C19 119.21(15) . . ?
C21 C20 H20 120.4 . . ?
C19 C20 H20 120.4 . . ?
C16 C21 C20 119.99(14) . . ?
C16 C21 H21 120.0 . . ?
C20 C21 H21 120.0 . . ?
O1 C22 H22A 109.5 . . ?
O1 C22 H22B 109.5 . . ?
H22A C22 H22B 109.5 . . ?
O1 C22 H22C 109.5 . . ?
H22A C22 H22C 109.5 . . ?
H22B C22 H22C 109.5 . . ?
F2 C23 F3 107.89(13) . . ?
F2 C23 F1 107.54(14) . . ?
F3 C23 F1 106.64(14) . . ?
F2 C23 S1 111.69(11) . . ?
F3 C23 S1 111.42(12) . . ?
F1 C23 S1 111.42(11) . . ?
C15 N1 C7 121.44(13) . . ?
C15 N1 C16 118.12(12) . . ?
C7 N1 C16 120.39(12) . . ?
C19 O1 C22 117.63(13) . . ?
O2 S1 O4 115.57(7) . . ?
O2 S1 O3 114.74(7) . . ?
O4 S1 O3 114.03(7) . . ?
O2 S1 C23 103.27(7) . . ?
O4 S1 C23 103.58(7) . . ?
O3 S1 C23 103.42(7) . . ?

loop_
_geom_bond_atom_site_label_1
_geom_bond_atom_site_label_2
_geom_bond_distance
_geom_bond_site_symmetry_2
_geom_bond_publ_flag
C1 C2 1.382(2) . ?
C1 C6 1.399(2) . ?
C1 H1 0.9500 . ?
C2 C3 1.386(2) . ?
C2 H2 0.9500 . ?
C3 C4 1.384(2) . ?
C3 H3 0.9500 . ?
C4 C5 1.388(2) . ?
C4 H4 0.9500 . ?
C5 C6 1.389(2) . ?
C5 H5 0.9500 . ?
C6 C7 1.485(2) . ?
C7 C8 1.366(2) . ?
C7 N1 1.3987(18) . ?
C8 C9 1.406(2) . ?
C8 H8 0.9500 . ?
C9 C10 1.413(2) . ?
C9 C14 1.421(2) . ?
C10 C11 1.370(2) . ?
C10 H10 0.9500 . ?
C11 C12 1.412(2) . ?
C11 H11 0.9500 . ?
C12 C13 1.363(2) . ?
C12 H12 0.9500 . ?
C13 C14 1.409(2) . ?
C13 H13 0.9500 . ?
C14 C15 1.396(2) . ?
C15 N1 1.3376(19) . ?
C15 H15 0.9500 . ?
C16 C21 1.371(2) . ?
C16 C17 1.384(2) . ?
C16 N1 1.4632(19) . ?
C17 C18 1.385(2) . ?
C17 H17 0.9500 . ?
C18 C19 1.392(2) . ?
C18 H18 0.9500 . ?
C19 O1 1.3598(18) . ?
C19 C20 1.390(2) . ?
C20 C21 1.386(2) . ?
C20 H20 0.9500 . ?
C21 H21 0.9500 . ?
C22 O1 1.437(2) . ?
C22 H22A 0.9800 . ?
C22 H22B 0.9800 . ?
C22 H22C 0.9800 . ?
C23 F2 1.3212(18) . ?
C23 F3 1.3261(19) . ?
C23 F1 1.3278(18) . ?
C23 S1 1.8209(18) . ?
O2 S1 1.4342(11) . ?
O3 S1 1.4480(11) . ?
O4 S1 1.4369(11) . ?
